data_4308635
loop_
_publ_author_name
'Alexander D. Ryabov'
'Ronan Le Lagadec'
'Hebert Estevez'
'Ruben A. Toscano'
'Simon Hernandez'
'Larissa Alexandrova'
'Viktoria S. Kurova'
'Andreas Fischer'
'Claude Sirlin'
'Michel Pfeffer'

_publ_contact_author_address
;
Department of Chemistry
Moscow State University
119899 Moscow
Russia
;
_publ_contact_author_email ryabov@andrew.cmu.edu
_publ_contact_author_fax '+(1) 412 268-1061'
_publ_contact_author_name 'Alexander D. Ryabov'
_publ_section_title
;
Synthesis, Characterization, and Electrochemistry of Biorelevant
Photosensitive Low-Potential Orthometalated Ruthenium Complexes
;
_journal_name_full 'Inorganic Chemistry'
_journal_page_first 1626
_journal_page_last 1634
_journal_paper_doi 10.1021/ic048270w
_journal_volume 44
_journal_year 2005
_chemical_compound_source 'Local laboratory'
_chemical_formula_moiety 'C28 H32 F6 N5 P Ru '
_chemical_formula_sum 'C28 H32 F6 N5 P Ru'
_chemical_formula_weight 684.631
_chemical_name_systematic
;
 ?
;
_space_group_IT_number 2
_symmetry_cell_setting triclinic
_symmetry_space_group_name_Hall '-P 1'
_symmetry_space_group_name_H-M 'P -1'
_atom_sites_solution_primary direct
_atom_sites_solution_secondary difmap
_audit_creation_method maXus
_cell_angle_alpha 108.41(2)
_cell_angle_beta 91.61(2)
_cell_angle_gamma 99.86(2)
_cell_formula_units_Z 4
_cell_length_a 13.151(5)
_cell_length_b 14.337(6)
_cell_length_c 16.066(9)
_cell_measurement_reflns_used 3837
_cell_measurement_temperature 297
_cell_measurement_theta_max 20.816
_cell_measurement_theta_min 4.076
_cell_volume 2821(2)
_computing_cell_refinement 'HKL Scalepack (Otwinowski & Minor 1997)'
_computing_data_collection KappaCCD
_computing_data_reduction 'Denzo and Scalepak (Otwinowski & Minor, 1997)'
_computing_structure_refinement 'SHELXL-97 (Sheldrick, 1997)'
_computing_structure_solution 'SHELXS-97 (Sheldrick, 1997)'
_diffrn_measured_fraction_theta_full 0.928
_diffrn_measured_fraction_theta_max 0.928
_diffrn_measurement_device KappaCCD
_diffrn_measurement_method CCD
_diffrn_orient_matrix_type X=UH
_diffrn_orient_matrix_UB_11 -0.01097
_diffrn_orient_matrix_UB_12 -0.07668
_diffrn_orient_matrix_UB_13 -0.00190
_diffrn_orient_matrix_UB_21 -0.06867
_diffrn_orient_matrix_UB_22 -0.00381
_diffrn_orient_matrix_UB_23 -0.02961
_diffrn_orient_matrix_UB_31 0.00512
_diffrn_orient_matrix_UB_32 -0.00496
_diffrn_orient_matrix_UB_33 -0.06547
_diffrn_radiation_source 'fine-focus sealed tube'
_diffrn_radiation_type ' MoK\a'
_diffrn_radiation_wavelength_id all
_diffrn_reflns_limit_h_max 13
_diffrn_reflns_limit_h_min -13
_diffrn_reflns_limit_k_max 14
_diffrn_reflns_limit_k_min -14
_diffrn_reflns_limit_l_max 14
_diffrn_reflns_limit_l_min -16
_diffrn_reflns_number 8622
_diffrn_reflns_theta_full 20.99
_diffrn_reflns_theta_max 20.99
_diffrn_reflns_theta_min 4.10
_exptl_absorpt_coefficient_mu 0.681
_exptl_absorpt_correction_type none
_exptl_crystal_colour 'Dark Red'
_exptl_crystal_density_diffrn 1.612
_exptl_crystal_density_method 'not measured'
_exptl_crystal_description irregular
_refine_diff_density_max 0.823
_refine_diff_density_min -0.529
_refine_diff_density_rms 0.112
_refine_ls_extinction_method none
_refine_ls_goodness_of_fit_ref 2.283
_refine_ls_hydrogen_treatment undef
_refine_ls_matrix_type full
_refine_ls_number_parameters 339
_refine_ls_number_reflns 4113
_refine_ls_number_restraints 0
_refine_ls_restrained_S_all 2.283
_refine_ls_R_factor_all 0.2597
_refine_ls_R_factor_gt 0.1655
_refine_ls_shift/su_max 0.013
_refine_ls_shift/su_mean 0.001
_refine_ls_structure_factor_coef Fsqd
_refine_ls_weighting_details
; calc
 [1.00000+0.00000exp(0.00(sin\q/\l)^2^)]/
   [\s^2^(Fo^2^)+0.0000+3.0000*P+(0.0200P)^2^+0.0000sin\q/\l]
 where P = 0.00000Fo^2^ + 1.00000Fc^2^
;
_refine_ls_weighting_scheme calc
_refine_ls_wR_factor_gt 0.2518
_refine_ls_wR_factor_ref 0.2733
_reflns_number_gt 2245
_reflns_number_total 4113
_reflns_threshold_expression >2sigma(I)
_cod_data_source_file ic048270wsi20041209_051733_3.cif
_cod_data_source_block 2c
_cod_depositor_comments
;
The following automatic conversions were performed:
'_symmetry_cell_setting' value 'Triclinic' changed to 'triclinic'
according to '/home/saulius/struct/CIF-dictionaries/cif_core.dic'
dictionary named 'cif_core.dic' version 2.4.1 from 2010-06-29.

Automatic conversion script
Id: cif_fix_enum 1527 2010-12-29 10:47:43Z saulius 
;
_cod_original_cell_volume 2821.(2)
_cod_original_sg_symbol_H-M 'P -1 '
_cod_original_formula_sum 'C28 H32 F6 N5 P Ru '
_cod_database_code 4308635

loop_
_symmetry_equiv_pos_as_xyz
+X,+Y,+Z
-X,-Y,-Z

loop_
_atom_site_label
_atom_site_type_symbol
_atom_site_fract_x
_atom_site_fract_y
_atom_site_fract_z
_atom_site_U_iso_or_equiv
_atom_site_adp_type
_atom_site_occupancy
_atom_site_symmetry_multiplicity
_atom_site_calc_flag
_atom_site_refinement_flags
_atom_site_disorder_assembly
_atom_site_disorder_group
Ru1 Ru 0.7111(2) 0.07368(19) 0.39953(18) 0.1168(12) Uani 1 1 d . . .
Ru2 Ru 0.2768(2) 0.3739(2) 0.15155(18) 0.1353(14) Uani 1 1 d . . .
N6 N 0.371(2) 0.498(2) 0.1556(15) 0.128(10) Uiso 1 1 d . . .
N10 N 0.187(2) 0.239(2) 0.1336(17) 0.154(9) Uiso 1 1 d . . .
N2 N 0.667(2) 0.174(2) 0.495(2) 0.158(11) Uiso 1 1 d . . .
N4 N 0.7731(19) -0.0176(16) 0.3057(15) 0.114(8) Uiso 1 1 d . . .
N8 N 0.176(2) 0.4536(18) 0.2345(19) 0.150(10) Uiso 1 1 d . . .
C54 C 0.379(3) 0.280(2) 0.0792(17) 0.107(9) Uiso 1 1 d . . .
N1 N 0.6711(15) -0.0327(16) 0.4620(13) 0.099(7) Uiso 1 1 d . . .
C33 C 0.023(3) 0.531(3) 0.273(3) 0.172(14) Uiso 1 1 d . . .
C20 C 0.389(3) 0.006(3) 0.226(2) 0.134(11) Uiso 1 1 d . . .
N3 N 0.8581(19) 0.1054(17) 0.4560(17) 0.121(8) Uiso 1 1 d . . .
C2 C 0.621(2) -0.163(2) 0.5409(19) 0.123(10) Uiso 1 1 d . . .
C6 C 1.022(3) 0.197(2) 0.566(2) 0.149(12) Uiso 1 1 d . . .
C32 C 0.087(3) 0.480(2) 0.201(2) 0.162(13) Uiso 1 1 d . . .
C29 C 0.139(2) 0.420(2) -0.101(2) 0.146(11) Uiso 1 1 d . . .
N7 N 0.221(2) 0.3842(18) 0.045(2) 0.149(10) Uiso 1 1 d . . .
C7 C 1.085(3) 0.136(3) 0.506(3) 0.160(12) Uiso 1 1 d . . .
C10 C 0.876(3) -0.016(2) 0.314(2) 0.117(10) Uiso 1 1 d . . .
C8 C 1.026(4) 0.071(3) 0.426(3) 0.180(14) Uiso 1 1 d . . .
C11 C 0.734(2) -0.086(2) 0.230(2) 0.112(9) Uiso 1 1 d . . .
N9 N 0.331(2) 0.3805(17) 0.2680(16) 0.130(8) Uiso 1 1 d . . .
C12 C 0.780(3) -0.151(2) 0.1600(19) 0.122(10) Uiso 1 1 d . . .
C35 C 0.130(3) 0.509(3) 0.387(3) 0.159(14) Uiso 1 1 d . . .
C38 C 0.418(3) 0.352(2) 0.291(2) 0.140(11) Uiso 1 1 d . . .
C39 C 0.460(3) 0.364(3) 0.376(3) 0.186(15) Uiso 1 1 d . . .
C9 C 0.921(3) 0.057(2) 0.396(2) 0.130(11) Uiso 1 1 d . . .
C15 C 1.049(3) -0.057(3) 0.276(3) 0.176(14) Uiso 1 1 d . . .
C5 C 0.915(2) 0.171(2) 0.5334(19) 0.111(9) Uiso 1 1 d . . .
C13 C 0.884(3) -0.143(2) 0.1772(19) 0.112(9) Uiso 1 1 d . . .
C36 C 0.201(3) 0.456(2) 0.316(2) 0.138(11) Uiso 1 1 d . . .
C1 C 0.647(2) -0.094(3) 0.497(2) 0.137(11) Uiso 1 1 d . . .
C14 C 0.938(3) -0.077(2) 0.253(2) 0.134(11) Uiso 1 1 d . . .
C37 C 0.277(3) 0.422(2) 0.345(3) 0.129(11) Uiso 1 1 d . . .
C40 C 0.408(3) 0.406(3) 0.451(3) 0.169(13) Uiso 1 1 d . . .
C41 C 0.319(4) 0.424(3) 0.425(3) 0.186(15) Uiso 1 1 d . . .
C34 C 0.051(3) 0.546(3) 0.361(3) 0.185(15) Uiso 1 1 d . . .
C18 C 0.484(2) -0.039(2) 0.3361(18) 0.124(10) Uiso 1 1 d . . .
C21 C 0.470(3) 0.077(3) 0.221(2) 0.150(12) Uiso 1 1 d . . .
C17 C 0.572(2) 0.037(2) 0.3297(16) 0.098(9) Uiso 1 1 d . . .
C46 C 0.075(5) 0.030(4) 0.090(3) 0.23(2) Uiso 1 1 d . . .
C47 C 0.159(4) 0.051(3) 0.070(3) 0.167(14) Uiso 1 1 d . . .
C56 C 0.227(3) 0.144(3) 0.080(2) 0.138(11) Uiso 1 1 d . . .
F1 F 0.343(3) 0.444(3) 0.780(3) 0.336(15) Uiso 1 1 d . . .
C19 C 0.387(2) -0.057(2) 0.272(2) 0.133(11) Uiso 1 1 d . . .
C44 C 0.086(3) 0.215(3) 0.162(2) 0.189(15) Uiso 1 1 d . . .
C53 C 0.476(3) 0.327(3) 0.068(2) 0.192(15) Uiso 1 1 d . . .
C28 C 0.183(2) 0.392(2) -0.020(2) 0.129(11) Uiso 1 1 d . . .
C3 C 0.651(3) 0.228(3) 0.555(3) 0.157(14) Uiso 1 1 d . . .
C4 C 0.630(3) 0.309(3) 0.650(3) 0.192(15) Uiso 1 1 d . . .
C22 C 0.566(2) 0.0984(19) 0.2719(17) 0.098(9) Uiso 1 1 d . . .
C55 C 0.322(3) 0.192(3) 0.063(2) 0.119(10) Uiso 1 1 d . . .
C45 C 0.032(4) 0.106(5) 0.134(3) 0.24(2) Uiso 1 1 d . . .
P2 P 0.165(3) 0.719(3) 0.045(3) 0.369(13) Uiso 1 1 d . . .
N5 N 0.7330(19) 0.1630(16) 0.3395(14) 0.101(7) Uiso 1 1 d . . .
C16 C 1.094(3) 0.007(3) 0.361(3) 0.220(17) Uiso 1 1 d . . .
C27 C 0.820(3) 0.233(2) 0.3396(19) 0.130(11) Uiso 1 1 d . . .
C23 C 0.663(2) 0.169(2) 0.2803(19) 0.104(9) Uiso 1 1 d . . .
C26 C 0.843(3) 0.314(3) 0.292(2) 0.161(13) Uiso 1 1 d . . .
F11 F 0.136(3) 0.735(3) 0.150(3) 0.365(18) Uiso 1 1 d . . .
F10 F 0.078(4) 0.771(4) 0.055(3) 0.42(2) Uiso 1 1 d . . .
F12 F 0.226(4) 0.815(5) 0.105(4) 0.45(3) Uiso 1 1 d . . .
F7 F 0.088(5) 0.630(5) 0.040(4) 0.47(3) Uiso 1 1 d . . .
F9 F 0.146(4) 0.703(4) -0.043(4) 0.45(3) Uiso 1 1 d . . .
F8 F 0.238(5) 0.666(4) 0.079(4) 0.49(3) Uiso 1 1 d . . .
C25 C 0.750(4) 0.291(3) 0.237(2) 0.173(14) Uiso 1 1 d . . .
C31 C 0.485(3) 0.662(3) 0.147(2) 0.202(16) Uiso 1 1 d . . .
C30 C 0.416(3) 0.568(4) 0.159(2) 0.187(17) Uiso 1 1 d . . .
F4 F 0.2588(16) 0.3318(16) 0.5863(16) 0.210(8) Uiso 1 1 d . . .
C24 C 0.653(4) 0.227(3) 0.217(3) 0.209(17) Uiso 1 1 d . . .
P1 P 0.3019(16) 0.3826(15) 0.6858(12) 0.223(6) Uiso 1 1 d . . .
F5 F 0.207(3) 0.430(2) 0.700(2) 0.322(14) Uiso 1 1 d . . .
F3 F 0.264(3) 0.301(3) 0.704(2) 0.335(17) Uiso 1 1 d . . .
F2 F 0.409(3) 0.399(2) 0.660(2) 0.328(15) Uiso 1 1 d . . .
F6 F 0.329(3) 0.485(3) 0.660(2) 0.366(17) Uiso 1 1 d . . .
C50 C 0.471(3) 0.130(3) -0.020(2) 0.149(13) Uiso 1 1 d . . .
C52 C 0.522(3) 0.221(3) 0.011(2) 0.160(13) Uiso 1 1 d . . .
C49 C 0.355(6) 0.042(5) -0.026(4) 0.28(3) Uiso 1 1 d . . .
C51 C 0.379(5) 0.120(5) 0.004(4) 0.24(2) Uiso 1 1 d . . .
C43 C 0.155(6) 0.522(5) 0.458(5) 0.33(3) Uiso 1 1 d . . .
C48 C 0.241(6) 0.003(5) 0.006(4) 0.32(3) Uiso 1 1 d . . .
C42 C 0.251(7) 0.494(6) 0.484(5) 0.40(4) Uiso 1 1 d . . .

loop_
_atom_site_aniso_label
_atom_site_aniso_U_11
_atom_site_aniso_U_22
_atom_site_aniso_U_33
_atom_site_aniso_U_23
_atom_site_aniso_U_13
_atom_site_aniso_U_12
Ru1 0.116(2) 0.103(2) 0.129(2) 0.0238(18) 0.0165(19) 0.0400(18)
Ru2 0.149(3) 0.145(3) 0.132(3) 0.052(2) 0.032(2) 0.065(3)

loop_
_atom_type_symbol
_atom_type_description
_atom_type_scat_dispersion_real
_atom_type_scat_dispersion_imag
_atom_type_scat_source
C C 0.0033 0.0016 'International Tables Vol C Tables 4.2.6.8 and 6.1.1.4'
H H 0.0000 0.0000 'International Tables Vol C Tables 4.2.6.8 and 6.1.1.4'
F F 0.0171 0.0103 'International Tables Vol C Tables 4.2.6.8 and 6.1.1.4'
N N 0.0061 0.0033 'International Tables Vol C Tables 4.2.6.8 and 6.1.1.4'
P P 0.1023 0.0942 'International Tables Vol C Tables 4.2.6.8 and 6.1.1.4'
Ru Ru -1.2594 0.8363 'International Tables Vol C Tables 4.2.6.8 and 6.1.1.4'

loop_
_diffrn_radiation_wavelength
0.71073

loop_
_geom_angle_atom_site_label_1
_geom_angle_atom_site_label_2
_geom_angle_atom_site_label_3
_geom_angle
_geom_angle_site_symmetry_1
_geom_angle_site_symmetry_3
_geom_angle_publ_flag
N5 Ru1 N2 89.2(10) . . ?
N5 Ru1 N4 87.7(8) . . ?
N2 Ru1 N4 172.8(11) . . ?
N5 Ru1 C17 81.0(11) . . ?
N2 Ru1 C17 92.7(10) . . ?
N4 Ru1 C17 93.1(10) . . ?
N5 Ru1 N3 95.6(10) . . ?
N2 Ru1 N3 93.1(11) . . ?
N4 Ru1 N3 80.7(10) . . ?
C17 Ru1 N3 173.2(10) . . ?
N5 Ru1 N1 174.3(10) . . ?
N2 Ru1 N1 90.8(9) . . ?
N4 Ru1 N1 92.9(8) . . ?
C17 Ru1 N1 93.3(10) . . ?
N3 Ru1 N1 90.0(8) . . ?
N7 Ru2 N9 172.8(10) . . ?
N7 Ru2 N6 83.0(10) . . ?
N9 Ru2 N6 92.6(10) . . ?
N7 Ru2 N10 93.5(10) . . ?
N9 Ru2 N10 91.4(10) . . ?
N6 Ru2 N10 173.1(11) . . ?
N7 Ru2 N8 96.3(12) . . ?
N9 Ru2 N8 78.1(11) . . ?
N6 Ru2 N8 92.5(9) . . ?
N10 Ru2 N8 93.8(11) . . ?
N7 Ru2 C54 90.4(10) . . ?
N9 Ru2 C54 95.5(10) . . ?
N6 Ru2 C54 92.8(12) . . ?
N10 Ru2 C54 81.2(13) . . ?
N8 Ru2 C54 171.8(11) . . ?
C30 N6 Ru2 174(3) . . ?
C44 N10 C56 112(3) . . ?
C44 N10 Ru2 130(3) . . ?
C56 N10 Ru2 118(2) . . ?
C3 N2 Ru1 171(3) . . ?
C11 N4 C10 108(3) . . ?
C11 N4 Ru1 133(2) . . ?
C10 N4 Ru1 119(2) . . ?
C36 N8 C32 129(3) . . ?
C36 N8 Ru2 108(3) . . ?
C32 N8 Ru2 123(2) . . ?
C55 C54 C53 142(3) . . ?
C55 C54 Ru2 101(3) . . ?
C53 C54 Ru2 117(3) . . ?
C1 N1 Ru1 179(2) . . ?
C34 C33 C32 121(4) . . ?
C19 C20 C21 128(3) . . ?
C9 N3 C5 112(3) . . ?
C9 N3 Ru1 110(2) . . ?
C5 N3 Ru1 138(2) . . ?
C5 C6 C7 112(3) . . ?
N8 C32 C33 113(3) . . ?
C28 N7 Ru2 177(3) . . ?
C8 C7 C6 112(4) . . ?
N4 C10 C9 110(3) . . ?
N4 C10 C14 128(3) . . ?
C9 C10 C14 122(3) . . ?
C9 C8 C7 132(4) . . ?
C9 C8 C16 116(4) . . ?
C7 C8 C16 112(4) . . ?
N4 C11 C12 133(3) . . ?
C38 N9 C37 111(3) . . ?
C38 N9 Ru2 129(2) . . ?
C37 N9 Ru2 120(2) . . ?
C13 C12 C11 113(3) . . ?
C43 C35 C34 124(7) . . ?
C43 C35 C36 117(6) . . ?
C34 C35 C36 119(4) . . ?
N9 C38 C39 128(3) . . ?
C40 C39 C38 121(4) . . ?
N3 C9 C8 116(3) . . ?
N3 C9 C10 120(3) . . ?
C8 C9 C10 123(4) . . ?
C16 C15 C14 121(4) . . ?
N3 C5 C6 135(3) . . ?
C12 C13 C14 122(3) . . ?
C37 C36 N8 128(4) . . ?
C37 C36 C35 117(4) . . ?
N8 C36 C35 115(4) . . ?
N1 C1 C2 177(3) . . ?
C13 C14 C15 127(4) . . ?
C13 C14 C10 115(3) . . ?
C15 C14 C10 118(3) . . ?
C36 C37 C41 136(4) . . ?
C36 C37 N9 106(4) . . ?
C41 C37 N9 117(4) . . ?
C41 C40 C39 110(4) . . ?
C40 C41 C37 133(5) . . ?
C40 C41 C42 126(6) . . ?
C37 C41 C42 97(5) . . ?
C35 C34 C33 123(4) . . ?
C17 C18 C19 115(2) . . ?
C20 C21 C22 122(3) . . ?
C22 C17 C18 123(3) . . ?
C22 C17 Ru1 112(2) . . ?
C18 C17 Ru1 125(2) . . ?
C47 C46 C45 116(6) . . ?
C46 C47 C56 134(5) . . ?
C46 C47 C48 140(6) . . ?
C56 C47 C48 84(4) . . ?
C55 C56 C47 148(4) . . ?
C55 C56 N10 98(3) . . ?
C47 C56 N10 115(3) . . ?
C20 C19 C18 116(3) . . ?
N10 C44 C45 118(4) . . ?
C54 C53 C52 97(3) . . ?
N7 C28 C29 172(3) . . ?
N2 C3 C4 177(4) . . ?
C21 C22 C23 133(3) . . ?
C21 C22 C17 115(3) . . ?
C23 C22 C17 111(3) . . ?
C54 C55 C56 142(4) . . ?
C54 C55 C51 106(4) . . ?
C56 C55 C51 112(4) . . ?
C46 C45 C44 124(5) . . ?
F9 P2 F10 85(4) . . ?
F9 P2 F7 91(4) . . ?
F10 P2 F7 85(3) . . ?
F9 P2 F12 122(5) . . ?
F10 P2 F12 86(3) . . ?
F7 P2 F12 145(4) . . ?
F9 P2 F8 122(5) . . ?
F10 P2 F8 152(4) . . ?
F7 P2 F8 84(3) . . ?
F12 P2 F8 89(4) . . ?
F9 P2 F11 156(4) . . ?
F10 P2 F11 75(3) . . ?
F7 P2 F11 75(3) . . ?
F12 P2 F11 70(3) . . ?
F8 P2 F11 76(3) . . ?
C23 N5 C27 105(3) . . ?
C23 N5 Ru1 124(2) . . ?
C27 N5 Ru1 131(2) . . ?
C15 C16 C8 120(4) . . ?
N5 C27 C26 134(3) . . ?
N5 C23 C22 112(3) . . ?
N5 C23 C24 139(3) . . ?
C22 C23 C24 109(3) . . ?
C25 C26 C27 101(3) . . ?
C24 C25 C26 141(4) . . ?
N6 C30 C31 170(4) . . ?
C25 C24 C23 100(4) . . ?
F3 P1 F2 121(3) . . ?
F3 P1 F5 97(2) . . ?
F2 P1 F5 142(2) . . ?
F3 P1 F1 95(2) . . ?
F2 P1 F1 88(2) . . ?
F5 P1 F1 88.7(19) . . ?
F3 P1 F4 92(2) . . ?
F2 P1 F4 91.0(18) . . ?
F5 P1 F4 87.6(17) . . ?
F1 P1 F4 173(2) . . ?
F3 P1 F6 170(3) . . ?
F2 P1 F6 68.6(18) . . ?
F5 P1 F6 73.8(18) . . ?
F1 P1 F6 88.6(19) . . ?
F4 P1 F6 84.6(17) . . ?
P1 F2 F6 59.8(19) . . ?
P1 F6 F2 51.6(16) . . ?
C51 C50 C52 113(5) . . ?
C51 C50 C49 36(4) . . ?
C52 C50 C49 149(4) . . ?
C50 C52 C53 128(3) . . ?
C51 C49 C48 111(7) . . ?
C51 C49 C50 45(5) . . ?
C48 C49 C50 155(5) . . ?
C49 C51 C50 99(8) . . ?
C49 C51 C55 128(8) . . ?
C50 C51 C55 132(6) . . ?
C35 C43 C42 122(8) . . ?
C47 C48 C49 137(6) . . ?
C43 C42 C41 129(8) . . ?

loop_
_geom_bond_atom_site_label_1
_geom_bond_atom_site_label_2
_geom_bond_distance
_geom_bond_site_symmetry_2
_geom_bond_publ_flag
Ru1 N5 1.82(2) . ?
Ru1 N2 1.92(3) . ?
Ru1 N4 1.96(2) . ?
Ru1 C17 2.01(3) . ?
Ru1 N3 2.03(2) . ?
Ru1 N1 2.08(2) . ?
Ru2 N7 1.90(3) . ?
Ru2 N9 1.95(2) . ?
Ru2 N6 1.97(3) . ?
Ru2 N10 2.01(3) . ?
Ru2 N8 2.12(3) . ?
Ru2 C54 2.17(3) . ?
N6 C30 1.06(5) . ?
N10 C44 1.44(4) . ?
N10 C56 1.55(3) . ?
N2 C3 1.08(4) . ?
N4 C11 1.32(3) . ?
N4 C10 1.36(3) . ?
N8 C36 1.34(3) . ?
N8 C32 1.43(3) . ?
C54 C55 1.29(3) . ?
C54 C53 1.39(4) . ?
N1 C1 1.18(3) . ?
C33 C34 1.39(4) . ?
C33 C32 1.52(4) . ?
C20 C19 1.34(3) . ?
C20 C21 1.36(4) . ?
N3 C9 1.39(3) . ?
N3 C5 1.40(3) . ?
C2 C1 1.40(4) . ?
C6 C5 1.43(3) . ?
C6 C7 1.47(4) . ?
C29 C28 1.60(4) . ?
N7 C28 1.19(3) . ?
C7 C8 1.44(4) . ?
C10 C9 1.43(3) . ?
C10 C14 1.46(3) . ?
C8 C9 1.41(4) . ?
C8 C16 1.57(5) . ?
C11 C12 1.43(3) . ?
N9 C38 1.35(3) . ?
N9 C37 1.45(3) . ?
C12 C13 1.37(3) . ?
C35 C43 1.13(7) . ?
C35 C34 1.35(4) . ?
C35 C36 1.57(4) . ?
C38 C39 1.41(4) . ?
C39 C40 1.41(4) . ?
C15 C16 1.42(5) . ?
C15 C14 1.45(4) . ?
C13 C14 1.37(3) . ?
C36 C37 1.32(4) . ?
C37 C41 1.37(4) . ?
C40 C41 1.33(4) . ?
C41 C42 1.57(8) . ?
C18 C17 1.49(3) . ?
C18 C19 1.54(3) . ?
C21 C22 1.42(3) . ?
C17 C22 1.47(3) . ?
C46 C47 1.17(5) . ?
C46 C45 1.32(5) . ?
C47 C56 1.43(4) . ?
C47 C48 1.61(6) . ?
C56 C55 1.40(4) . ?
F1 P1 1.52(4) . ?
C44 C45 1.52(5) . ?
C53 C52 1.73(4) . ?
C3 C4 1.66(4) . ?
C22 C23 1.46(3) . ?
C55 C51 1.48(6) . ?
P2 F9 1.37(5) . ?
P2 F10 1.46(5) . ?
P2 F7 1.47(6) . ?
P2 F12 1.48(5) . ?
P2 F8 1.50(6) . ?
P2 F11 1.69(5) . ?
N5 C23 1.34(3) . ?
N5 C27 1.39(3) . ?
C27 C26 1.57(4) . ?
C23 C24 1.52(4) . ?
C26 C25 1.42(4) . ?
C25 C24 1.39(4) . ?
C31 C30 1.56(5) . ?
F4 P1 1.57(2) . ?
P1 F3 1.31(4) . ?
P1 F2 1.48(3) . ?
P1 F5 1.51(3) . ?
P1 F6 1.63(4) . ?
F2 F6 1.76(4) . ?
C50 C51 1.28(6) . ?
C50 C52 1.29(4) . ?
C50 C49 1.78(8) . ?
C49 C51 1.07(7) . ?
C49 C48 1.65(7) . ?
C43 C42 1.47(8) . ?
